data_4108312
loop_
_publ_author_name
'Alexander J. M. Miller'
'Jay A. Labinger'
'John E. Bercaw'

_publ_section_title
;
 Reductive Coupling of Carbon Monoxide in a Rhenium Carbonyl Complex with
 Pendant Lewis Acids
;
_journal_name_full 'Journal of the American Chemical Society'
_journal_page_first 11874
_journal_page_last 11875
_journal_paper_doi 10.1021/ja805108z
_journal_volume 130
_journal_year 2008
_chemical_formula_moiety 'C60 H88 B2 Na O7 P2 Re'
_chemical_formula_sum 'C60 H88 B2 Na O7 P2 Re'
_chemical_formula_weight 1214.05
_chemical_name_systematic
;

 ?

;
_space_group_IT_number 2
_symmetry_cell_setting triclinic
_symmetry_space_group_name_Hall '-P 1'
_symmetry_space_group_name_H-M 'P -1'
_atom_sites_solution_hydrogens geom
_atom_sites_solution_primary direct
_atom_sites_solution_secondary difmap
_audit_creation_method SHELXL-97
_cell_angle_alpha 90.795(5)
_cell_angle_beta 100.549(5)
_cell_angle_gamma 113.895(5)
_cell_formula_units_Z 2
_cell_length_a 11.5493(10)
_cell_length_b 12.2399(10)
_cell_length_c 22.961(2)
_cell_measurement_reflns_used 9946
_cell_measurement_temperature 100(2)
_cell_measurement_theta_max 31.78
_cell_measurement_theta_min 2.33
_cell_volume 2903.4(4)
_computing_cell_refinement 'Bruker SAINT-Plus v7.34A'
_computing_data_collection 'Bruker APEX2 v2.1-0'
_computing_data_reduction 'Bruker SAINT-Plus v7.34A'
_computing_molecular_graphics 'Bruker XP v5.1'
_computing_publication_material 'Bruker XCIF 2008'
_computing_structure_refinement 'SHELXL-97 (Sheldrick, 2008)'
_computing_structure_solution 'SIR92 - A. Altomare, et al., J. Appl. Crystallogr. 1993, 26, 343-350.'
_diffrn_ambient_temperature 100(2)
_diffrn_measured_fraction_theta_full 0.980
_diffrn_measured_fraction_theta_max 0.980
_diffrn_measurement_device_type 'Bruker KAPPA APEX II'
_diffrn_measurement_method '\w scans; 42 settings'
_diffrn_radiation_monochromator graphite
_diffrn_radiation_source 'fine-focus sealed tube'
_diffrn_radiation_type MoK\a
_diffrn_radiation_wavelength 0.71073
_diffrn_reflns_av_R_equivalents 0.1038
_diffrn_reflns_av_sigmaI/netI 0.0768
_diffrn_reflns_limit_h_max 17
_diffrn_reflns_limit_h_min -17
_diffrn_reflns_limit_k_max 18
_diffrn_reflns_limit_k_min -18
_diffrn_reflns_limit_l_max 34
_diffrn_reflns_limit_l_min -34
_diffrn_reflns_number 153556
_diffrn_reflns_theta_full 32.08
_diffrn_reflns_theta_max 32.08
_diffrn_reflns_theta_min 1.81
_exptl_absorpt_coefficient_mu 2.206
_exptl_absorpt_correction_T_max 0.9170
_exptl_absorpt_correction_T_min 0.6545
_exptl_absorpt_correction_type none
_exptl_crystal_colour Colorless
_exptl_crystal_density_diffrn 1.389
_exptl_crystal_density_meas 0
_exptl_crystal_description Plate
_exptl_crystal_F_000 1260
_exptl_crystal_size_max 0.21
_exptl_crystal_size_mid 0.15
_exptl_crystal_size_min 0.04
_refine_diff_density_max 8.391
_refine_diff_density_min -7.321
_refine_diff_density_rms 0.266
_refine_ls_extinction_method none
_refine_ls_goodness_of_fit_ref 2.715
_refine_ls_hydrogen_treatment Riding
_refine_ls_matrix_type 'Full matrix'
_refine_ls_number_parameters 664
_refine_ls_number_reflns 19892
_refine_ls_number_restraints 0
_refine_ls_restrained_S_all 2.715
_refine_ls_R_factor_all 0.0950
_refine_ls_R_factor_gt 0.0756
_refine_ls_shift/su_max 0.001
_refine_ls_shift/su_mean 0.000
_refine_ls_structure_factor_coef Fsqd
_refine_ls_weighting_details w=1/s^2^(Fo^2^)
_refine_ls_weighting_scheme sigma
_refine_ls_wR_factor_gt 0.1263
_refine_ls_wR_factor_ref 0.1273
_reflns_number_gt 16074
_reflns_number_total 19892
_reflns_threshold_expression >2sigma(I)
_cod_data_source_file ja805108z_si_001.cif
_cod_data_source_block ajmm23
_cod_depositor_comments
;
The following automatic conversions were performed:

'_atom_sites_solution_primary' value 'direct methods' was changed to
'direct'.

'_atom_sites_solution_secondary' value 'Difference Fourier map' was
changed to 'difmap'.

'_atom_sites_solution_hydrogens' value 'Geometric positions' was
changed to 'geom'.

Automatic conversion script
Id: cif_fix_values 6452 2018-10-05 10:23:21Z andrius 
;
_cod_database_code 4108312

loop_
_symmetry_equiv_pos_as_xyz
'x, y, z'
'-x, -y, -z'

loop_
_atom_site_label
_atom_site_type_symbol
_atom_site_fract_x
_atom_site_fract_y
_atom_site_fract_z
_atom_site_U_iso_or_equiv
_atom_site_adp_type
_atom_site_occupancy
_atom_site_symmetry_multiplicity
_atom_site_calc_flag
_atom_site_refinement_flags
Re1 Re 0.14591(2) 0.935664(19) 0.804037(10) 0.01228(6) Uani 1 1 d .
P1 P 0.33925(13) 0.89859(11) 0.82160(6) 0.0160(3) Uani 1 1 d .
P2 P -0.03814(13) 0.98653(11) 0.78640(6) 0.0139(3) Uani 1 1 d .
O1 O 0.2529(4) 1.1181(4) 0.91745(19) 0.0303(10) Uani 1 1 d .
O2 O 0.2788(4) 1.1247(3) 0.72619(18) 0.0264(9) Uani 1 1 d .
O3 O 0.0671(3) 0.7100(3) 0.70711(16) 0.0191(8) Uani 1 1 d .
O4 O 0.0203(3) 0.7775(3) 0.84407(15) 0.0149(8) Uani 1 1 d .
B1 B 0.1614(6) 0.7498(5) 0.6608(3) 0.0196(13) Uani 1 1 d .
B2 B -0.0824(6) 0.7631(5) 0.8842(3) 0.0174(13) Uani 1 1 d .
C1 C 0.2106(5) 1.0498(5) 0.8751(2) 0.0192(11) Uani 1 1 d .
C2 C 0.2291(5) 1.0519(4) 0.7566(2) 0.0168(11) Uani 1 1 d .
C3 C -0.0249(5) 0.6987(4) 0.7906(2) 0.0172(11) Uani 1 1 d .
H3A H -0.1167 0.6798 0.7734 0.021 Uiso 1 1 calc R
H3B H -0.0151 0.6230 0.7977 0.021 Uiso 1 1 calc R
C4 C 0.0625(5) 0.7711(4) 0.7507(2) 0.0159(11) Uani 1 1 d .
C5 C 0.0218(5) 0.5282(5) 0.6116(3) 0.0263(13) Uani 1 1 d .
H5A H 0.0254 0.4552 0.5944 0.032 Uiso 1 1 calc R
H5B H -0.0234 0.5055 0.6451 0.032 Uiso 1 1 calc R
C6 C -0.0572(6) 0.5715(5) 0.5640(3) 0.0312(15) Uani 1 1 d .
H6A H -0.1494 0.5147 0.5578 0.037 Uiso 1 1 calc R
H6B H -0.0287 0.5695 0.5260 0.037 Uiso 1 1 calc R
C7 C -0.0457(6) 0.6989(5) 0.5792(3) 0.0317(15) Uani 1 1 d .
H7A H -0.0819 0.7263 0.5428 0.038 Uiso 1 1 calc R
H7B H -0.0996 0.6950 0.6088 0.038 Uiso 1 1 calc R
C8 C 0.0922(6) 0.7927(5) 0.6041(3) 0.0263(13) Uani 1 1 d .
H8 H 0.0866 0.8683 0.6174 0.032 Uiso 1 1 calc R
C9 C 0.1826(7) 0.8236(6) 0.5586(3) 0.0392(17) Uani 1 1 d .
H9A H 0.1410 0.8487 0.5229 0.047 Uiso 1 1 calc R
H9B H 0.2643 0.8929 0.5765 0.047 Uiso 1 1 calc R
C10 C 0.2153(7) 0.7208(6) 0.5389(3) 0.0394(17) Uani 1 1 d .
H10A H 0.2903 0.7546 0.5193 0.047 Uiso 1 1 calc R
H10B H 0.1409 0.6643 0.5089 0.047 Uiso 1 1 calc R
C11 C 0.2472(6) 0.6503(5) 0.5896(3) 0.0306(15) Uani 1 1 d .
H11A H 0.2399 0.5730 0.5717 0.037 Uiso 1 1 calc R
H11B H 0.3386 0.6961 0.6100 0.037 Uiso 1 1 calc R
C12 C 0.1633(5) 0.6235(4) 0.6362(2) 0.0208(12) Uani 1 1 d .
H12 H 0.2035 0.5918 0.6703 0.025 Uiso 1 1 calc R
C13 C 0.3034(6) 0.8463(5) 0.6955(3) 0.0251(13) Uani 1 1 d .
H13A H 0.3668 0.8535 0.6703 0.030 Uiso 1 1 calc R
H13B H 0.3008 0.9257 0.7001 0.030 Uiso 1 1 calc R
C14 C 0.3517(5) 0.8153(5) 0.7568(2) 0.0212(12) Uani 1 1 d .
H14A H 0.4435 0.8298 0.7602 0.025 Uiso 1 1 calc R
H14B H 0.3023 0.7284 0.7590 0.025 Uiso 1 1 calc R
C15 C 0.4855(5) 1.0376(4) 0.8365(2) 0.0201(12) Uani 1 1 d .
C16 C 0.5647(5) 1.0762(5) 0.7953(3) 0.0270(14) Uani 1 1 d .
H16 H 0.5414 1.0311 0.7577 0.032 Uiso 1 1 calc R
C17 C 0.6789(6) 1.1820(5) 0.8092(3) 0.0377(16) Uani 1 1 d .
H17 H 0.7334 1.2084 0.7812 0.045 Uiso 1 1 calc R
C18 C 0.7115(6) 1.2469(5) 0.8634(3) 0.0392(17) Uani 1 1 d .
H18 H 0.7888 1.3185 0.8729 0.047 Uiso 1 1 calc R
C19 C 0.6330(6) 1.2090(5) 0.9040(3) 0.0374(17) Uani 1 1 d .
H19 H 0.6569 1.2544 0.9415 0.045 Uiso 1 1 calc R
C20 C 0.5204(5) 1.1064(5) 0.8910(3) 0.0287(14) Uani 1 1 d .
H20 H 0.4660 1.0822 0.9192 0.034 Uiso 1 1 calc R
C21 C 0.3780(5) 0.8115(5) 0.8795(2) 0.0208(12) Uani 1 1 d .
C22 C 0.2824(6) 0.7013(5) 0.8866(3) 0.0276(14) Uani 1 1 d .
H22 H 0.1971 0.6779 0.8640 0.033 Uiso 1 1 calc R
C23 C 0.3078(6) 0.6237(5) 0.9258(3) 0.0298(14) Uani 1 1 d .
H23 H 0.2403 0.5494 0.9304 0.036 Uiso 1 1 calc R
C24 C 0.4313(6) 0.6562(5) 0.9577(3) 0.0316(14) Uani 1 1 d .
H24 H 0.4498 0.6029 0.9836 0.038 Uiso 1 1 calc R
C25 C 0.5275(6) 0.7637(6) 0.9528(3) 0.0332(15) Uani 1 1 d .
H25 H 0.6118 0.7864 0.9763 0.040 Uiso 1 1 calc R
C26 C 0.5025(6) 0.8418(5) 0.9128(3) 0.0292(14) Uani 1 1 d .
H26 H 0.5710 0.9156 0.9085 0.035 Uiso 1 1 calc R
C27 C 0.1077(6) 0.8032(5) 0.9744(3) 0.0254(13) Uani 1 1 d .
H27A H 0.1722 0.8265 0.9486 0.030 Uiso 1 1 calc R
H27B H 0.1516 0.8480 1.0141 0.030 Uiso 1 1 calc R
C28 C 0.0619(6) 0.6692(5) 0.9808(3) 0.0263(13) Uani 1 1 d .
H28A H 0.0223 0.6514 1.0163 0.032 Uiso 1 1 calc R
H28B H 0.1384 0.6499 0.9883 0.032 Uiso 1 1 calc R
C29 C -0.0373(6) 0.5850(4) 0.9264(2) 0.0254(13) Uani 1 1 d .
H29A H 0.0101 0.5801 0.8953 0.030 Uiso 1 1 calc R
H29B H -0.0785 0.5034 0.9389 0.030 Uiso 1 1 calc R
C30 C -0.1447(6) 0.6249(4) 0.8987(2) 0.0226(13) Uani 1 1 d .
H30 H -0.1935 0.5737 0.8604 0.027 Uiso 1 1 calc R
C31 C -0.2421(5) 0.6093(4) 0.9401(2) 0.0215(12) Uani 1 1 d .
H31A H -0.3170 0.6213 0.9175 0.026 Uiso 1 1 calc R
H31B H -0.2745 0.5258 0.9511 0.026 Uiso 1 1 calc R
C32 C -0.1853(6) 0.6958(4) 0.9975(2) 0.0250(13) Uani 1 1 d .
H32A H -0.1350 0.6643 1.0267 0.030 Uiso 1 1 calc R
H32B H -0.2576 0.6968 1.0146 0.030 Uiso 1 1 calc R
C33 C -0.0970(6) 0.8259(4) 0.9890(2) 0.0233(13) Uani 1 1 d .
H33A H -0.1526 0.8669 0.9730 0.028 Uiso 1 1 calc R
H33B H -0.0467 0.8678 1.0286 0.028 Uiso 1 1 calc R
C34 C -0.0016(5) 0.8407(4) 0.9479(2) 0.0200(12) Uani 1 1 d .
H34 H 0.0387 0.9273 0.9409 0.024 Uiso 1 1 calc R
C35 C -0.1892(5) 0.8079(4) 0.8492(2) 0.0180(11) Uani 1 1 d .
H35A H -0.2254 0.7639 0.8090 0.022 Uiso 1 1 calc R
H35B H -0.2611 0.7862 0.8708 0.022 Uiso 1 1 calc R
C36 C -0.1361(5) 0.9441(4) 0.8428(2) 0.0169(11) Uani 1 1 d .
H36A H -0.0832 0.9887 0.8815 0.020 Uiso 1 1 calc R
H36B H -0.2096 0.9672 0.8321 0.020 Uiso 1 1 calc R
C37 C -0.1562(5) 0.9293(4) 0.7155(2) 0.0176(11) Uani 1 1 d .
C38 C -0.2821(6) 0.9100(7) 0.7085(3) 0.049(2) Uani 1 1 d .
H38 H -0.3144 0.9206 0.7423 0.059 Uiso 1 1 calc R
C39 C -0.3658(7) 0.8750(7) 0.6528(4) 0.055(2) Uani 1 1 d .
H39 H -0.4534 0.8633 0.6494 0.066 Uiso 1 1 calc R
C40 C -0.3248(8) 0.8578(7) 0.6047(4) 0.050(2) Uani 1 1 d .
H40 H -0.3825 0.8318 0.5671 0.060 Uiso 1 1 calc R
C41 C -0.1948(9) 0.8788(8) 0.6105(3) 0.065(3) Uani 1 1 d .
H41 H -0.1632 0.8696 0.5761 0.077 Uiso 1 1 calc R
C42 C -0.1130(8) 0.9122(7) 0.6647(3) 0.049(2) Uani 1 1 d .
H42 H -0.0254 0.9240 0.6680 0.058 Uiso 1 1 calc R
C43 C 0.0025(5) 1.1474(4) 0.7842(2) 0.0186(11) Uani 1 1 d .
C44 C 0.0108(5) 1.2183(4) 0.8341(3) 0.0205(12) Uani 1 1 d .
H44 H -0.0054 1.1829 0.8700 0.025 Uiso 1 1 calc R
C45 C 0.0425(5) 1.3409(5) 0.8319(3) 0.0270(14) Uani 1 1 d .
H45 H 0.0471 1.3883 0.8661 0.032 Uiso 1 1 calc R
C46 C 0.0672(6) 1.3929(5) 0.7805(3) 0.0314(15) Uani 1 1 d .
H46 H 0.0866 1.4759 0.7787 0.038 Uiso 1 1 calc R
C47 C 0.0637(7) 1.3245(5) 0.7310(3) 0.0367(16) Uani 1 1 d .
H47 H 0.0839 1.3612 0.6958 0.044 Uiso 1 1 calc R
C48 C 0.0308(6) 1.2028(5) 0.7329(3) 0.0277(14) Uani 1 1 d .
H48 H 0.0275 1.1563 0.6987 0.033 Uiso 1 1 calc R
Na1 Na 0.4314(3) 1.2807(2) 0.69183(13) 0.0515(8) Uani 1 1 d .
O5 O 0.3270(6) 1.3093(5) 0.6011(2) 0.0638(17) Uani 1 1 d .
C51 C 0.1252(9) 1.1370(8) 0.5738(4) 0.084(3) Uani 1 1 d .
H51A H 0.1317 1.1312 0.5320 0.126 Uiso 1 1 calc R
H51B H 0.0339 1.1073 0.5764 0.126 Uiso 1 1 calc R
H51C H 0.1643 1.0885 0.5961 0.126 Uiso 1 1 calc R
C52 C 0.1946(8) 1.2645(8) 0.5994(4) 0.063(2) Uani 1 1 d .
H52A H 0.1582 1.3139 0.5752 0.075 Uiso 1 1 calc R
H52B H 0.1803 1.2712 0.6403 0.075 Uiso 1 1 calc R
C53 C 0.3603(9) 1.3430(10) 0.5445(4) 0.085(4) Uani 1 1 d .
H53A H 0.3211 1.3975 0.5281 0.102 Uiso 1 1 calc R
H53B H 0.3280 1.2709 0.5157 0.102 Uiso 1 1 calc R
C54 C 0.5083(10) 1.4067(12) 0.5552(6) 0.142(6) Uani 1 1 d .
H54A H 0.5382 1.4828 0.5799 0.212 Uiso 1 1 calc R
H54B H 0.5351 1.4227 0.5170 0.212 Uiso 1 1 calc R
H54C H 0.5461 1.3554 0.5757 0.212 Uiso 1 1 calc R
O6 O 0.4629(4) 1.4189(4) 0.7665(2) 0.0387(11) Uani 1 1 d .
C55 C 0.3887(8) 1.3719(7) 0.8596(4) 0.064(2) Uani 1 1 d .
H55A H 0.3955 1.4532 0.8680 0.096 Uiso 1 1 calc R
H55B H 0.4058 1.3386 0.8971 0.096 Uiso 1 1 calc R
H55C H 0.3013 1.3210 0.8373 0.096 Uiso 1 1 calc R
C56 C 0.4830(7) 1.3762(6) 0.8244(3) 0.0463(19) Uani 1 1 d .
H56A H 0.5706 1.4292 0.8469 0.056 Uiso 1 1 calc R
H56B H 0.4799 1.2946 0.8188 0.056 Uiso 1 1 calc R
C57 C 0.4725(8) 1.5375(6) 0.7708(4) 0.064(3) Uani 1 1 d .
H57A H 0.5491 1.5886 0.8014 0.077 Uiso 1 1 calc R
H57B H 0.3944 1.5386 0.7822 0.077 Uiso 1 1 calc R
C58 C 0.4849(9) 1.5826(7) 0.7122(4) 0.073(3) Uani 1 1 d .
H58A H 0.5669 1.5888 0.7032 0.110 Uiso 1 1 calc R
H58B H 0.4832 1.6621 0.7127 0.110 Uiso 1 1 calc R
H58C H 0.4128 1.5272 0.6817 0.110 Uiso 1 1 calc R
O7 O 0.5918(5) 1.2434(5) 0.6604(3) 0.0645(17) Uani 1 1 d .
C59 C 0.7436(8) 1.4348(7) 0.7012(4) 0.064(3) Uani 1 1 d .
H59A H 0.6993 1.4777 0.6773 0.096 Uiso 1 1 calc R
H59B H 0.8366 1.4861 0.7120 0.096 Uiso 1 1 calc R
H59C H 0.7091 1.4144 0.7374 0.096 Uiso 1 1 calc R
C60 C 0.7220(8) 1.3215(7) 0.6656(4) 0.062(2) Uani 1 1 d .
H60A H 0.7418 1.3393 0.6257 0.074 Uiso 1 1 calc R
H60B H 0.7786 1.2849 0.6861 0.074 Uiso 1 1 calc R
C61 C 0.5575(12) 1.1190(7) 0.6356(5) 0.106(5) Uani 1 1 d .
H61A H 0.6304 1.0961 0.6489 0.128 Uiso 1 1 calc R
H61B H 0.4809 1.0619 0.6495 0.128 Uiso 1 1 calc R
C62 C 0.5316(9) 1.1160(7) 0.5763(4) 0.101(5) Uani 1 1 d .
H62A H 0.4755 1.1576 0.5642 0.152 Uiso 1 1 calc R
H62B H 0.4877 1.0323 0.5588 0.152 Uiso 1 1 calc R
H62C H 0.6126 1.1559 0.5623 0.152 Uiso 1 1 calc R

loop_
_atom_site_aniso_label
_atom_site_aniso_U_11
_atom_site_aniso_U_22
_atom_site_aniso_U_33
_atom_site_aniso_U_23
_atom_site_aniso_U_13
_atom_site_aniso_U_12
Re1 0.00794(9) 0.01376(9) 0.01737(11) -0.00148(6) 0.00172(7) 0.00722(7)
P1 0.0102(7) 0.0167(6) 0.0232(8) -0.0037(5) 0.0014(6) 0.0087(5)
P2 0.0116(7) 0.0169(6) 0.0153(7) 0.0019(5) 0.0024(5) 0.0080(5)
O1 0.014(2) 0.039(2) 0.037(3) -0.0185(19) 0.0003(18) 0.0124(18)
O2 0.022(2) 0.027(2) 0.033(3) 0.0065(17) 0.0106(18) 0.0102(17)
O3 0.0114(18) 0.0240(19) 0.020(2) -0.0051(14) 0.0027(15) 0.0056(15)
O4 0.0132(18) 0.0153(17) 0.0160(19) -0.0026(13) 0.0020(15) 0.0063(14)
B1 0.018(3) 0.026(3) 0.015(3) -0.003(2) 0.005(2) 0.008(2)
B2 0.021(3) 0.014(3) 0.016(3) 0.000(2) 0.005(2) 0.006(2)
C1 0.015(3) 0.030(3) 0.024(3) 0.003(2) 0.008(2) 0.019(2)
C2 0.004(2) 0.022(3) 0.024(3) -0.003(2) 0.000(2) 0.007(2)
C3 0.018(3) 0.017(2) 0.014(3) -0.0046(18) 0.004(2) 0.006(2)
C4 0.010(2) 0.021(3) 0.017(3) -0.0038(19) 0.000(2) 0.008(2)
C5 0.025(3) 0.024(3) 0.029(3) -0.005(2) 0.007(3) 0.008(2)
C6 0.027(3) 0.036(3) 0.023(3) -0.008(2) -0.001(3) 0.007(3)
C7 0.032(4) 0.039(3) 0.024(3) -0.001(2) -0.002(3) 0.019(3)
C8 0.032(3) 0.026(3) 0.026(3) 0.000(2) 0.008(3) 0.016(2)
C9 0.048(4) 0.040(4) 0.034(4) 0.013(3) 0.015(3) 0.021(3)
C10 0.042(4) 0.044(4) 0.029(4) 0.000(3) 0.020(3) 0.009(3)
C11 0.030(3) 0.030(3) 0.034(4) -0.008(2) 0.014(3) 0.011(3)
C12 0.024(3) 0.020(3) 0.019(3) -0.002(2) 0.003(2) 0.010(2)
C13 0.026(3) 0.023(3) 0.024(3) -0.004(2) 0.013(3) 0.006(2)
C14 0.012(3) 0.024(3) 0.027(3) -0.007(2) 0.005(2) 0.007(2)
C15 0.010(2) 0.021(3) 0.028(3) -0.006(2) -0.004(2) 0.008(2)
C16 0.019(3) 0.023(3) 0.034(4) -0.002(2) 0.000(3) 0.006(2)
C17 0.023(3) 0.034(3) 0.051(5) 0.002(3) 0.009(3) 0.005(3)
C18 0.015(3) 0.030(3) 0.057(5) -0.011(3) -0.002(3) -0.002(3)
C19 0.019(3) 0.036(3) 0.051(4) -0.020(3) -0.002(3) 0.009(3)
C20 0.012(3) 0.032(3) 0.038(4) -0.011(3) 0.003(3) 0.007(2)
C21 0.022(3) 0.030(3) 0.016(3) -0.004(2) 0.002(2) 0.018(2)
C22 0.027(3) 0.021(3) 0.030(4) -0.004(2) -0.006(3) 0.011(2)
C23 0.032(3) 0.026(3) 0.033(4) 0.006(2) 0.005(3) 0.014(3)
C24 0.034(4) 0.040(4) 0.034(4) 0.007(3) 0.008(3) 0.028(3)
C25 0.023(3) 0.050(4) 0.031(4) 0.003(3) -0.003(3) 0.023(3)
C26 0.019(3) 0.036(3) 0.036(4) 0.004(3) 0.006(3) 0.015(3)
C27 0.032(3) 0.023(3) 0.017(3) -0.002(2) -0.003(2) 0.012(2)
C28 0.032(3) 0.027(3) 0.020(3) 0.002(2) -0.003(3) 0.017(3)
C29 0.035(3) 0.015(3) 0.023(3) 0.001(2) 0.007(3) 0.007(2)
C30 0.035(3) 0.017(3) 0.020(3) 0.004(2) 0.012(3) 0.012(2)
C31 0.021(3) 0.016(2) 0.026(3) 0.004(2) 0.010(2) 0.005(2)
C32 0.039(4) 0.018(3) 0.020(3) 0.001(2) 0.011(3) 0.012(2)
C33 0.037(3) 0.019(3) 0.021(3) 0.001(2) 0.011(3) 0.016(2)
C34 0.027(3) 0.013(2) 0.018(3) 0.0018(18) 0.003(2) 0.007(2)
C35 0.019(3) 0.020(3) 0.018(3) 0.0023(19) 0.009(2) 0.009(2)
C36 0.016(3) 0.023(3) 0.019(3) 0.0026(19) 0.009(2) 0.013(2)
C37 0.017(3) 0.021(3) 0.014(3) 0.0009(19) -0.001(2) 0.009(2)
C38 0.023(3) 0.098(6) 0.033(4) -0.013(4) 0.001(3) 0.034(4)
C39 0.020(4) 0.088(6) 0.050(5) -0.003(4) -0.006(3) 0.020(4)
C40 0.045(5) 0.060(5) 0.042(5) -0.017(4) -0.014(4) 0.029(4)
C41 0.087(7) 0.109(7) 0.026(4) -0.018(4) -0.008(4) 0.079(6)
C42 0.052(5) 0.081(5) 0.031(4) -0.008(4) -0.004(4) 0.051(4)
C43 0.011(3) 0.020(3) 0.028(3) 0.004(2) 0.003(2) 0.010(2)
C44 0.017(3) 0.019(3) 0.025(3) 0.004(2) 0.002(2) 0.007(2)
C45 0.024(3) 0.020(3) 0.039(4) -0.003(2) 0.003(3) 0.012(2)
C46 0.029(3) 0.018(3) 0.054(4) 0.006(3) 0.012(3) 0.015(2)
C47 0.054(4) 0.025(3) 0.040(4) 0.015(3) 0.018(3) 0.021(3)
C48 0.042(4) 0.022(3) 0.024(3) 0.003(2) 0.012(3) 0.016(3)
Na1 0.0481(18) 0.0442(16) 0.0428(18) 0.0152(12) 0.0093(14) -0.0007(13)
O5 0.060(4) 0.080(4) 0.039(3) 0.007(3) 0.009(3) 0.016(3)
C51 0.078(7) 0.070(6) 0.073(7) 0.019(5) 0.005(5) 0.004(5)
C52 0.054(5) 0.075(6) 0.062(6) 0.010(4) 0.025(4) 0.024(5)
C53 0.064(6) 0.120(8) 0.037(5) 0.016(5) 0.011(4) 0.003(6)
C54 0.062(7) 0.195(14) 0.137(12) 0.115(10) 0.019(7) 0.021(8)
O6 0.031(3) 0.039(3) 0.051(3) 0.005(2) 0.005(2) 0.021(2)
C55 0.049(5) 0.058(5) 0.096(7) 0.002(4) 0.029(5) 0.028(4)
C56 0.035(4) 0.039(4) 0.057(5) -0.008(3) 0.001(4) 0.011(3)
C57 0.055(5) 0.027(4) 0.109(8) 0.020(4) 0.020(5) 0.013(3)
C58 0.077(7) 0.046(5) 0.110(8) 0.022(5) 0.023(6) 0.036(4)
O7 0.041(3) 0.068(4) 0.060(4) -0.004(3) -0.001(3) 0.003(3)
C59 0.045(5) 0.050(5) 0.074(6) -0.024(4) 0.027(4) -0.008(4)
C60 0.049(5) 0.063(5) 0.069(6) -0.004(4) 0.017(4) 0.019(4)
C61 0.136(11) 0.028(4) 0.118(10) -0.023(5) 0.049(8) -0.012(5)
C62 0.077(7) 0.051(5) 0.076(7) -0.001(5) -0.022(5) -0.058(5)

loop_
_atom_type_symbol
_atom_type_description
_atom_type_scat_dispersion_real
_atom_type_scat_dispersion_imag
_atom_type_scat_source
C C 0.0033 0.0016 'International Tables Vol C Tables 4.2.6.8 and 6.1.1.4'
H H 0.0000 0.0000 'International Tables Vol C Tables 4.2.6.8 and 6.1.1.4'
B B 0.0013 0.0007 'International Tables Vol C Tables 4.2.6.8 and 6.1.1.4'
O O 0.0106 0.0060 'International Tables Vol C Tables 4.2.6.8 and 6.1.1.4'
Na Na 0.0362 0.0249 'International Tables Vol C Tables 4.2.6.8 and 6.1.1.4'
P P 0.1023 0.0942 'International Tables Vol C Tables 4.2.6.8 and 6.1.1.4'
Re Re -1.0185 7.2310 'International Tables Vol C Tables 4.2.6.8 and 6.1.1.4'

loop_
_geom_angle_atom_site_label_1
_geom_angle_atom_site_label_2
_geom_angle_atom_site_label_3
_geom_angle
_geom_angle_publ_flag
C2 Re1 C1 93.1(2) yes
C2 Re1 C4 106.4(2) yes
C1 Re1 C4 159.8(2) yes
C2 Re1 O4 168.73(17) yes
C1 Re1 O4 97.22(18) yes
C4 Re1 O4 63.84(17) yes
C2 Re1 P2 90.88(16) yes
C1 Re1 P2 86.10(16) yes
C4 Re1 P2 98.51(15) yes
O4 Re1 P2 85.34(10) yes
C2 Re1 P1 86.04(16) yes
C1 Re1 P1 91.88(16) yes
C4 Re1 P1 84.47(15) yes
O4 Re1 P1 98.09(10) yes
P2 Re1 P1 176.22(5) yes
C15 P1 C21 101.3(3) ?
C15 P1 C14 105.7(3) ?
C21 P1 C14 98.5(3) ?
C15 P1 Re1 111.85(18) ?
C21 P1 Re1 124.64(19) ?
C14 P1 Re1 112.66(19) ?
C36 P2 C43 103.4(2) ?
C36 P2 C37 104.2(3) ?
C43 P2 C37 99.3(2) ?
C36 P2 Re1 114.22(19) ?
C43 P2 Re1 114.72(18) ?
C37 P2 Re1 118.77(19) ?
C2 O2 Na1 161.4(4) ?
C4 O3 B1 129.4(4) ?
C3 O4 B2 116.5(4) ?
C3 O4 Re1 94.7(3) ?
B2 O4 Re1 131.6(3) ?
O3 B1 C8 108.5(5) ?
O3 B1 C13 108.9(4) ?
C8 B1 C13 116.6(5) ?
O3 B1 C12 104.2(4) ?
C8 B1 C12 105.4(4) ?
C13 B1 C12 112.6(5) ?
O4 B2 C30 108.4(4) ?
O4 B2 C34 106.8(4) ?
C30 B2 C34 105.6(4) ?
O4 B2 C35 108.6(4) ?
C30 B2 C35 113.4(4) ?
C34 B2 C35 113.7(4) ?
O1 C1 Re1 177.9(5) ?
O2 C2 Re1 178.6(5) ?
O4 C3 C4 102.5(4) ?
O3 C4 C3 114.5(4) ?
O3 C4 Re1 147.1(4) ?
C3 C4 Re1 97.5(3) ?
C6 C5 C12 114.0(5) ?
C5 C6 C7 114.5(4) ?
C8 C7 C6 115.0(5) ?
C7 C8 C9 114.3(5) ?
C7 C8 B1 111.4(5) ?
C9 C8 B1 107.0(5) ?
C10 C9 C8 115.0(5) ?
C9 C10 C11 114.6(5) ?
C12 C11 C10 116.1(5) ?
C11 C12 C5 112.7(5) ?
C11 C12 B1 108.7(4) ?
C5 C12 B1 110.1(5) ?
C14 C13 B1 115.0(5) ?
C13 C14 P1 116.2(4) ?
C16 C15 C20 119.1(5) ?
C16 C15 P1 121.7(4) ?
C20 C15 P1 119.2(4) ?
C15 C16 C17 119.9(6) ?
C18 C17 C16 119.7(6) ?
C17 C18 C19 120.4(5) ?
C20 C19 C18 120.8(6) ?
C19 C20 C15 120.1(6) ?
C22 C21 C26 117.3(5) ?
C22 C21 P1 118.6(4) ?
C26 C21 P1 123.7(4) ?
C21 C22 C23 122.1(6) ?
C24 C23 C22 119.1(6) ?
C25 C24 C23 120.8(6) ?
C24 C25 C26 120.2(6) ?
C21 C26 C25 120.5(6) ?
C28 C27 C34 114.0(5) ?
C27 C28 C29 115.2(5) ?
C30 C29 C28 114.7(5) ?
C29 C30 C31 112.0(5) ?
C29 C30 B2 110.6(5) ?
C31 C30 B2 109.5(4) ?
C32 C31 C30 114.5(4) ?
C31 C32 C33 114.6(5) ?
C34 C33 C32 116.2(4) ?
C33 C34 C27 113.3(5) ?
C33 C34 B2 108.6(4) ?
C27 C34 B2 110.5(4) ?
C36 C35 B2 114.6(4) ?
C35 C36 P2 112.3(4) ?
C38 C37 C42 117.2(6) ?
C38 C37 P2 123.9(5) ?
C42 C37 P2 118.7(5) ?
C37 C38 C39 121.8(7) ?
C40 C39 C38 120.8(7) ?
C39 C40 C41 118.7(7) ?
C42 C41 C40 120.7(8) ?
C41 C42 C37 120.7(7) ?
C44 C43 C48 118.2(5) ?
C44 C43 P2 121.3(4) ?
C48 C43 P2 120.4(4) ?
C43 C44 C45 120.7(5) ?
C46 C45 C44 120.1(5) ?
C45 C46 C47 120.0(5) ?
C48 C47 C46 120.0(6) ?
C47 C48 C43 121.0(6) ?
O6 Na1 O2 95.57(19) ?
O6 Na1 O7 125.6(2) ?
O2 Na1 O7 116.8(2) ?
O6 Na1 O5 113.5(2) ?
O2 Na1 O5 105.7(2) ?
O7 Na1 O5 99.0(2) ?
O6 Na1 C52 106.8(2) ?
O2 Na1 C52 82.4(2) ?
O7 Na1 C52 119.2(2) ?
O5 Na1 C52 25.3(2) ?
O6 Na1 C56 25.62(19) ?
O2 Na1 C56 78.78(19) ?
O7 Na1 C56 117.5(2) ?
O5 Na1 C56 136.8(3) ?
C52 Na1 C56 122.8(2) ?
C52 O5 C53 113.2(7) ?
C52 O5 Na1 109.5(5) ?
C53 O5 Na1 136.4(6) ?
O5 C52 C51 112.2(8) ?
O5 C52 Na1 45.2(4) ?
C51 C52 Na1 106.5(6) ?
O5 C53 C54 107.1(7) ?
C57 O6 C56 112.2(6) ?
C57 O6 Na1 135.9(5) ?
C56 O6 Na1 111.8(4) ?
O6 C56 C55 114.1(7) ?
O6 C56 Na1 42.6(3) ?
C55 C56 Na1 128.0(5) ?
O6 C57 C58 107.6(7) ?
C60 O7 C61 114.6(8) ?
C60 O7 Na1 128.1(5) ?
C61 O7 Na1 117.1(6) ?
O7 C60 C59 107.0(7) ?
C62 C61 O7 107.6(9) ?

loop_
_geom_bond_atom_site_label_1
_geom_bond_atom_site_label_2
_geom_bond_distance
_geom_bond_publ_flag
Re1 C2 1.858(6) yes
Re1 C1 1.955(5) yes
Re1 C4 2.101(5) yes
Re1 O4 2.227(3) yes
Re1 P2 2.4153(15) yes
Re1 P1 2.4188(15) yes
P1 C15 1.819(5) ?
P1 C21 1.820(6) ?
P1 C14 1.852(5) ?
P2 C36 1.818(5) ?
P2 C43 1.834(5) ?
P2 C37 1.839(5) ?
O1 C1 1.164(6) ?
O2 C2 1.167(6) ?
O2 Na1 2.279(5) ?
O3 C4 1.264(6) ?
O3 B1 1.601(7) ?
O4 C3 1.426(5) ?
O4 B2 1.588(7) ?
B1 C8 1.609(9) ?
B1 C13 1.627(8) ?
B1 C12 1.648(8) ?
B2 C30 1.614(7) ?
B2 C34 1.631(7) ?
B2 C35 1.632(8) ?
C3 C4 1.510(7) ?
C5 C6 1.533(9) ?
C5 C12 1.565(7) ?
C6 C7 1.541(8) ?
C7 C8 1.532(8) ?
C8 C9 1.552(9) ?
C9 C10 1.537(9) ?
C10 C11 1.538(10) ?
C11 C12 1.524(8) ?
C13 C14 1.529(8) ?
C15 C16 1.390(8) ?
C15 C20 1.397(7) ?
C16 C17 1.403(8) ?
C17 C18 1.371(9) ?
C18 C19 1.374(10) ?
C19 C20 1.372(8) ?
C21 C22 1.389(8) ?
C21 C26 1.396(8) ?
C22 C23 1.398(8) ?
C23 C24 1.371(8) ?
C24 C25 1.359(9) ?
C25 C26 1.411(9) ?
C27 C28 1.525(7) ?
C27 C34 1.539(8) ?
C28 C29 1.556(7) ?
C29 C30 1.547(8) ?
C30 C31 1.557(8) ?
C31 C32 1.541(7) ?
C32 C33 1.542(7) ?
C33 C34 1.536(8) ?
C35 C36 1.545(7) ?
C37 C38 1.353(8) ?
C37 C42 1.394(9) ?
C38 C39 1.396(9) ?
C39 C40 1.324(11) ?
C40 C41 1.396(11) ?
C41 C42 1.362(9) ?
C43 C44 1.392(8) ?
C43 C48 1.392(8) ?
C44 C45 1.398(7) ?
C45 C46 1.370(9) ?
C46 C47 1.387(9) ?
C47 C48 1.384(8) ?
Na1 O6 2.265(6) ?
Na1 O7 2.309(7) ?
Na1 O5 2.314(6) ?
Na1 C52 3.074(10) ?
Na1 C56 3.108(8) ?
O5 C52 1.392(9) ?
O5 C53 1.443(10) ?
C51 C52 1.487(11) ?
C53 C54 1.533(13) ?
O6 C57 1.411(8) ?
O6 C56 1.447(9) ?
C55 C56 1.456(11) ?
C57 C58 1.471(13) ?
O7 C60 1.399(9) ?
O7 C61 1.485(10) ?
C59 C60 1.506(10) ?
C61 C62 1.337(13) ?
